data_1545467
loop_
_publ_author_name
'Wang, Lisheng'
'Wu, Yi'
'Liu, Yang'
'Yang, Hua'
'Liu, Xu'
'Wang, Jianyi'
'Li, Xiaoxun'
'Jiang, Jun'

_publ_section_title
;
 Copper-Catalyzed P-H Insertions of \a-Imino Carbenes for the Preparation
 of 3-Phosphinoylindoles.
;
_journal_issue 4
_journal_name_full 'Organic letters'
_journal_page_first 782
_journal_page_last 785
_journal_paper_doi 10.1021/acs.orglett.6b03752
_journal_volume 19
_journal_year 2017
_chemical_absolute_configuration s
_chemical_formula_sum 'C40 H54 Br N2 O4 P S'
_chemical_formula_weight 769.79
_chemical_name_systematic
; 
 ? 
;
_space_group_IT_number 4
_symmetry_cell_setting monoclinic
_symmetry_space_group_name_Hall 'P 2yb'
_symmetry_space_group_name_H-M 'P 1 21 1'
_atom_sites_solution_hydrogens geom
_atom_sites_solution_primary direct
_atom_sites_solution_secondary difmap
_audit_creation_method SHELXL-97
_cell_angle_alpha 90.00
_cell_angle_beta 97.966(3)
_cell_angle_gamma 90.00
_cell_formula_units_Z 2
_cell_length_a 10.7121(11)
_cell_length_b 9.9230(11)
_cell_length_c 19.323(2)
_cell_measurement_reflns_used 9945
_cell_measurement_temperature 293(2)
_cell_measurement_theta_max 26.195
_cell_measurement_theta_min 2.958
_cell_volume 2034.1(4)
_computing_structure_refinement 'SHELXL-97 (Sheldrick, 1997)'
_computing_structure_solution 'SHELXS-97 (Sheldrick, 1990)'
_diffrn_ambient_temperature 293(2)
_diffrn_measured_fraction_theta_full 0.997
_diffrn_measured_fraction_theta_max 0.997
_diffrn_measurement_device_type 'Rigaku Saturn724 CCD'
_diffrn_radiation_monochromator graphite
_diffrn_radiation_source 'fine-focus sealed tube'
_diffrn_radiation_type MoK\a
_diffrn_radiation_wavelength 0.71073
_diffrn_reflns_av_R_equivalents 0.1143
_diffrn_reflns_av_sigmaI/netI 0.0651
_diffrn_reflns_limit_h_max 12
_diffrn_reflns_limit_h_min -12
_diffrn_reflns_limit_k_max 11
_diffrn_reflns_limit_k_min -11
_diffrn_reflns_limit_l_max 22
_diffrn_reflns_limit_l_min -22
_diffrn_reflns_number 26793
_diffrn_reflns_theta_full 25.01
_diffrn_reflns_theta_max 25.01
_diffrn_reflns_theta_min 3.06
_exptl_absorpt_coefficient_mu 1.141
_exptl_absorpt_correction_T_max 0.6835
_exptl_absorpt_correction_T_min 0.6026
_exptl_absorpt_correction_type multi-scan
_exptl_absorpt_process_details 'SADABS; Bruker, 2000'
_exptl_crystal_colour colorless
_exptl_crystal_density_diffrn 1.257
_exptl_crystal_density_method 'not measured'
_exptl_crystal_description block
_exptl_crystal_F_000 812
_exptl_crystal_size_max 0.494
_exptl_crystal_size_mid 0.483
_exptl_crystal_size_min 0.361
_refine_diff_density_max 0.297
_refine_diff_density_min -0.439
_refine_diff_density_rms 0.067
_refine_ls_abs_structure_details 'Flack H D (1983), Acta Cryst. A39, 876-881'
_refine_ls_abs_structure_Flack 0.007(7)
_refine_ls_extinction_method none
_refine_ls_goodness_of_fit_ref 1.034
_refine_ls_hydrogen_treatment mixed
_refine_ls_matrix_type full
_refine_ls_number_parameters 464
_refine_ls_number_reflns 7135
_refine_ls_number_restraints 31
_refine_ls_restrained_S_all 1.044
_refine_ls_R_factor_all 0.0604
_refine_ls_R_factor_gt 0.0500
_refine_ls_shift/su_max 0.000
_refine_ls_shift/su_mean 0.000
_refine_ls_structure_factor_coef Fsqd
_refine_ls_weighting_details 'calc w=1/[\s^2^(Fo^2^)+(0.0847P)^2^+0.0814P] where P=(Fo^2^+2Fc^2^)/3'
_refine_ls_weighting_scheme calc
_refine_ls_wR_factor_gt 0.1301
_refine_ls_wR_factor_ref 0.1375
_reflns_number_gt 6057
_reflns_number_total 7135
_reflns_threshold_expression >2sigma(I)
_cod_data_source_file ol6b03752_si_003.cif
_cod_data_source_block 111
_cod_original_sg_symbol_H-M P21
_cod_database_code 1545467

loop_
_symmetry_equiv_pos_as_xyz
'x, y, z'
'-x, y+1/2, -z'

loop_
_atom_site_label
_atom_site_type_symbol
_atom_site_fract_x
_atom_site_fract_y
_atom_site_fract_z
_atom_site_U_iso_or_equiv
_atom_site_adp_type
_atom_site_occupancy
_atom_site_symmetry_multiplicity
_atom_site_calc_flag
_atom_site_refinement_flags
_atom_site_disorder_assembly
_atom_site_disorder_group
Br1 Br -0.21215(5) 0.10258(6) 0.26970(3) 0.0961(2) Uani 1 1 d . . .
P2 P 0.31519(8) 0.36777(8) 0.27825(4) 0.0414(2) Uani 1 1 d . . .
S3 S 0.29087(9) 0.81522(8) 0.26988(4) 0.0515(2) Uani 1 1 d . . .
O2 O 0.3195(2) 0.2361(2) 0.32473(10) 0.0461(5) Uani 1 1 d . . .
O3 O 0.4261(2) 0.4578(3) 0.29352(13) 0.0545(6) Uani 1 1 d . . .
O4 O 0.1869(3) 0.9005(3) 0.27564(15) 0.0688(8) Uani 1 1 d . . .
N1 N 0.2790(3) 0.6797(3) 0.32009(14) 0.0523(7) Uani 1 1 d D . .
O1 O 0.4134(3) 0.8653(3) 0.29386(15) 0.0720(8) Uani 1 1 d . . .
C20 C -0.1293(4) 0.2712(5) 0.28593(19) 0.0627(10) Uani 1 1 d . . .
C11 C 0.2932(3) 0.2957(3) 0.19253(16) 0.0441(7) Uani 1 1 d . . .
N5 N 0.0588(3) 0.6267(3) 0.32405(15) 0.0545(7) Uani 1 1 d . . .
C24 C 0.1755(3) 0.5917(4) 0.30948(15) 0.0468(7) Uani 1 1 d . . .
C27 C 0.5248(4) 0.7054(4) 0.1965(2) 0.0627(10) Uani 1 1 d . . .
H27 H 0.5132 0.6910 0.2454 0.075 Uiso 1 1 calc R . .
C30 C 0.2839(3) 0.7618(3) 0.18020(16) 0.0428(7) Uani 1 1 d . . .
C31 C 0.1678(3) 0.7624(4) 0.13614(18) 0.0511(8) Uani 1 1 d . . .
C22 C 0.0517(3) 0.4076(4) 0.29172(16) 0.0474(8) Uani 1 1 d . . .
C17 C -0.0192(4) 0.5150(4) 0.31192(17) 0.0536(9) Uani 1 1 d . . .
C29 C 0.3959(3) 0.7319(3) 0.15434(18) 0.0485(8) Uani 1 1 d . . .
C2 C 0.1716(4) 0.1619(4) 0.43524(19) 0.0616(10) Uani 1 1 d . . .
H2 H 0.1357 0.1634 0.3858 0.074 Uiso 1 1 calc R . .
C23 C 0.1780(3) 0.4580(3) 0.28994(16) 0.0448(7) Uani 1 1 d . . .
C4 C 0.3131(3) 0.1329(3) 0.43818(16) 0.0496(8) Uani 1 1 d . . .
H4 H 0.3201 0.0457 0.4152 0.060 Uiso 1 1 calc R . .
C7 C 0.5897(4) 0.1890(4) 0.4717(2) 0.0649(10) Uani 1 1 d . . .
H7 H 0.5862 0.2759 0.4955 0.078 Uiso 1 1 calc R . .
C9 C 0.3805(3) 0.2360(3) 0.39739(15) 0.0454(7) Uani 1 1 d . . .
H9 H 0.3731 0.3257 0.4176 0.054 Uiso 1 1 calc R . .
C16 C 0.2485(5) 0.3758(5) 0.13620(19) 0.0719(12) Uani 1 1 d . . .
H16 H 0.2269 0.4650 0.1434 0.086 Uiso 1 1 calc R . .
C21 C -0.0070(4) 0.2835(4) 0.27756(17) 0.0549(9) Uani 1 1 d . . .
H21 H 0.0372 0.2108 0.2627 0.066 Uiso 1 1 calc R . .
C32 C 0.1703(4) 0.7466(5) 0.0662(2) 0.0650(10) Uani 1 1 d . . .
H32 H 0.0939 0.7485 0.0367 0.078 Uiso 1 1 calc R . .
C8 C 0.5178(4) 0.2025(4) 0.39780(19) 0.0584(9) Uani 1 1 d . . .
H8A H 0.5568 0.2727 0.3731 0.070 Uiso 1 1 calc R . .
H8B H 0.5245 0.1186 0.3729 0.070 Uiso 1 1 calc R . .
C6 C 0.5239(5) 0.0856(5) 0.5110(2) 0.0756(12) Uani 1 1 d . . .
H6A H 0.5656 0.0802 0.5588 0.091 Uiso 1 1 calc R . .
H6B H 0.5302 -0.0021 0.4895 0.091 Uiso 1 1 calc R . .
C13 C 0.3114(6) 0.1142(5) 0.1125(2) 0.0886(15) Uani 1 1 d . . .
H13 H 0.3321 0.0250 0.1047 0.106 Uiso 1 1 calc R . .
C38 C 0.0375(4) 0.7774(6) 0.1584(2) 0.0718(12) Uani 1 1 d . . .
H38 H 0.0485 0.7783 0.2096 0.086 Uiso 1 1 calc R . .
C5 C 0.3857(4) 0.1202(5) 0.51127(19) 0.0684(11) Uani 1 1 d . . .
H5A H 0.3469 0.0508 0.5365 0.082 Uiso 1 1 calc R . .
H5B H 0.3799 0.2046 0.5360 0.082 Uiso 1 1 calc R . .
C34 C 0.3898(4) 0.7196(4) 0.0825(2) 0.0627(10) Uani 1 1 d . . .
H34 H 0.4644 0.7048 0.0642 0.075 Uiso 1 1 calc R . .
C3 C 0.1407(5) 0.2961(5) 0.4659(3) 0.0813(13) Uani 1 1 d . . .
H3A H 0.1751 0.2990 0.5145 0.122 Uiso 1 1 calc R . .
H3B H 0.0509 0.3071 0.4612 0.122 Uiso 1 1 calc R . .
H3C H 0.1765 0.3675 0.4415 0.122 Uiso 1 1 calc R . .
C33 C 0.2783(4) 0.7280(5) 0.03643(19) 0.0689(11) Uani 1 1 d . B .
C26 C 0.5864(4) 0.5795(6) 0.1707(3) 0.0807(14) Uani 1 1 d . . .
H26A H 0.5303 0.5042 0.1713 0.121 Uiso 1 1 calc R . .
H26B H 0.6637 0.5612 0.2007 0.121 Uiso 1 1 calc R . .
H26C H 0.6039 0.5941 0.1239 0.121 Uiso 1 1 calc R . .
C25 C 0.0235(5) 0.7505(5) 0.3581(2) 0.0814(14) Uani 1 1 d . . .
H25A H -0.0146 0.7276 0.3987 0.122 Uiso 1 1 calc R . .
H25B H -0.0355 0.8008 0.3261 0.122 Uiso 1 1 calc R . .
H25C H 0.0974 0.8042 0.3718 0.122 Uiso 1 1 calc R . .
C12 C 0.3268(5) 0.1639(4) 0.1801(2) 0.0723(12) Uani 1 1 d . . .
H12 H 0.3596 0.1089 0.2171 0.087 Uiso 1 1 calc R . .
C10 C 0.7279(5) 0.1531(7) 0.4704(3) 0.0996(17) Uani 1 1 d . . .
H10A H 0.7333 0.0678 0.4477 0.149 Uiso 1 1 calc R . .
H10B H 0.7705 0.1477 0.5175 0.149 Uiso 1 1 calc R . .
H10C H 0.7668 0.2214 0.4454 0.149 Uiso 1 1 calc R . .
C18 C -0.1450(4) 0.5015(5) 0.3194(2) 0.0689(11) Uani 1 1 d . . .
H18 H -0.1905 0.5742 0.3332 0.083 Uiso 1 1 calc R . .
C19 C -0.2003(4) 0.3795(5) 0.3060(2) 0.0719(12) Uani 1 1 d . . .
H19 H -0.2851 0.3677 0.3102 0.086 Uiso 1 1 calc R . .
C28 C 0.6128(5) 0.8279(6) 0.1933(4) 0.0980(17) Uani 1 1 d . . .
H28A H 0.6152 0.8520 0.1454 0.147 Uiso 1 1 calc R . .
H28B H 0.6962 0.8051 0.2150 0.147 Uiso 1 1 calc R . .
H28C H 0.5817 0.9026 0.2174 0.147 Uiso 1 1 calc R . .
C14 C 0.2665(6) 0.1935(5) 0.0575(2) 0.0848(14) Uani 1 1 d . . .
H14 H 0.2569 0.1595 0.0123 0.102 Uiso 1 1 calc R . .
C1 C 0.1052(6) 0.0480(6) 0.4696(3) 0.0969(17) Uani 1 1 d . . .
H1A H 0.1363 -0.0374 0.4561 0.145 Uiso 1 1 calc R . .
H1B H 0.0160 0.0531 0.4548 0.145 Uiso 1 1 calc R . .
H1C H 0.1218 0.0571 0.5195 0.145 Uiso 1 1 calc R . .
C40 C -0.0229(6) 0.9111(8) 0.1334(3) 0.110(2) Uani 1 1 d . . .
H40A H 0.0315 0.9839 0.1508 0.165 Uiso 1 1 calc R . .
H40B H -0.1026 0.9203 0.1504 0.165 Uiso 1 1 calc R . .
H40C H -0.0357 0.9131 0.0832 0.165 Uiso 1 1 calc R . .
C39 C -0.0464(5) 0.6578(8) 0.1344(3) 0.109(2) Uani 1 1 d . . .
H39A H -0.0582 0.6533 0.0843 0.163 Uiso 1 1 calc R . .
H39B H -0.1267 0.6684 0.1505 0.163 Uiso 1 1 calc R . .
H39C H -0.0073 0.5762 0.1533 0.163 Uiso 1 1 calc R . .
C15 C 0.2357(6) 0.3246(6) 0.0696(2) 0.0960(18) Uani 1 1 d . . .
H15 H 0.2055 0.3797 0.0321 0.115 Uiso 1 1 calc R . .
C35 C 0.2727(7) 0.7177(8) -0.0416(2) 0.112(2) Uani 1 1 d . . .
H35 H 0.1989 0.6597 -0.0538 0.135 Uiso 1 1 calc RD A 1
C36B C 0.363(3) 0.598(3) -0.0627(18) 0.149(6) Uani 0.50 1 d PU B 2
H36A H 0.4489 0.6268 -0.0549 0.223 Uiso 0.50 1 calc PR B 2
H36B H 0.3397 0.5755 -0.1112 0.223 Uiso 0.50 1 calc PRD B 2
H36C H 0.3527 0.5197 -0.0346 0.223 Uiso 0.50 1 calc PRD B 2
C37B C 0.185(2) 0.839(2) -0.0837(14) 0.140(6) Uani 0.50 1 d PU B 2
H37A H 0.1097 0.8516 -0.0624 0.209 Uiso 0.50 1 calc PRD B 2
H37B H 0.1623 0.8144 -0.1318 0.209 Uiso 0.50 1 calc PRD B 2
H37C H 0.2320 0.9219 -0.0809 0.209 Uiso 0.50 1 calc PR B 2
C36A C 0.355(3) 0.654(3) -0.0675(18) 0.149(6) Uani 0.50 1 d PU B 1
H36D H 0.4324 0.7044 -0.0616 0.223 Uiso 0.50 1 calc PR B 1
H36E H 0.3279 0.6398 -0.1164 0.223 Uiso 0.50 1 calc PR B 1
H36F H 0.3688 0.5683 -0.0445 0.223 Uiso 0.50 1 calc PR B 1
C37A C 0.239(2) 0.822(2) -0.0748(14) 0.140(6) Uani 0.50 1 d PU B 1
H37D H 0.1982 0.8810 -0.0459 0.209 Uiso 0.50 1 calc PRD B 1
H37E H 0.1822 0.7985 -0.1158 0.209 Uiso 0.50 1 calc PR B 1
H37F H 0.3121 0.8657 -0.0883 0.209 Uiso 0.50 1 calc PR B 1
H1 H 0.344(3) 0.627(4) 0.322(2) 0.056(12) Uiso 1 1 d D . .

loop_
_atom_site_aniso_label
_atom_site_aniso_U_11
_atom_site_aniso_U_22
_atom_site_aniso_U_33
_atom_site_aniso_U_23
_atom_site_aniso_U_13
_atom_site_aniso_U_12
Br1 0.0926(4) 0.1039(4) 0.0921(3) -0.0142(3) 0.0136(3) -0.0515(3)
P2 0.0518(4) 0.0354(4) 0.0358(4) 0.0059(3) 0.0015(3) -0.0066(4)
S3 0.0732(6) 0.0357(4) 0.0445(5) -0.0021(3) 0.0047(4) -0.0083(4)
O2 0.0637(14) 0.0376(12) 0.0352(10) 0.0083(9) 0.0001(9) -0.0061(10)
O3 0.0532(14) 0.0499(14) 0.0567(14) 0.0082(11) -0.0047(10) -0.0116(11)
O4 0.099(2) 0.0450(14) 0.0674(16) -0.0011(12) 0.0280(15) 0.0094(14)
N1 0.075(2) 0.0405(16) 0.0385(14) 0.0028(12) -0.0004(14) -0.0071(15)
O1 0.091(2) 0.0524(15) 0.0673(16) -0.0086(13) -0.0083(14) -0.0284(15)
C20 0.063(3) 0.071(3) 0.052(2) 0.0043(19) -0.0004(18) -0.022(2)
C11 0.0518(19) 0.0376(17) 0.0426(16) 0.0016(13) 0.0056(14) -0.0040(14)
N5 0.075(2) 0.0453(17) 0.0460(15) 0.0007(13) 0.0193(14) 0.0064(15)
C24 0.066(2) 0.0454(17) 0.0290(14) 0.0014(14) 0.0046(13) -0.0042(16)
C27 0.048(2) 0.064(2) 0.073(2) 0.011(2) -0.0011(17) -0.0089(17)
C30 0.0531(19) 0.0356(16) 0.0390(15) 0.0020(13) 0.0038(14) -0.0010(14)
C31 0.0499(19) 0.052(2) 0.0501(18) 0.0043(16) 0.0020(15) 0.0034(15)
C22 0.0551(19) 0.0512(19) 0.0351(15) 0.0041(14) 0.0036(14) -0.0028(16)
C17 0.063(2) 0.058(2) 0.0408(17) 0.0047(16) 0.0114(15) 0.0030(18)
C29 0.0466(18) 0.0425(18) 0.0550(19) 0.0083(15) 0.0017(14) -0.0033(15)
C2 0.075(2) 0.068(2) 0.0438(18) 0.0018(17) 0.0163(17) -0.015(2)
C23 0.057(2) 0.0420(17) 0.0347(15) 0.0018(13) 0.0043(13) -0.0021(14)
C4 0.074(2) 0.0398(18) 0.0343(15) 0.0023(13) 0.0033(14) -0.0053(16)
C7 0.072(3) 0.060(2) 0.057(2) 0.0065(18) -0.0115(18) 0.0020(19)
C9 0.061(2) 0.0391(17) 0.0338(14) 0.0003(13) -0.0004(13) -0.0012(15)
C16 0.114(3) 0.053(2) 0.0425(19) 0.0013(17) -0.010(2) 0.014(2)
C21 0.062(2) 0.058(2) 0.0434(17) -0.0011(16) 0.0015(15) -0.0122(17)
C32 0.061(2) 0.078(3) 0.051(2) 0.0030(19) -0.0071(17) 0.015(2)
C8 0.064(2) 0.055(2) 0.053(2) 0.0169(18) -0.0002(16) 0.0018(18)
C6 0.105(4) 0.065(3) 0.048(2) 0.013(2) -0.022(2) 0.003(2)
C13 0.156(5) 0.049(2) 0.064(3) -0.010(2) 0.028(3) -0.001(3)
C38 0.050(2) 0.106(4) 0.057(2) 0.005(2) -0.0006(17) 0.011(2)
C5 0.101(3) 0.065(3) 0.0378(18) 0.0115(17) 0.0034(18) -0.012(2)
C34 0.062(2) 0.071(3) 0.058(2) 0.006(2) 0.0183(18) 0.019(2)
C3 0.093(3) 0.074(3) 0.083(3) 0.001(2) 0.037(3) 0.000(3)
C33 0.076(3) 0.082(3) 0.048(2) -0.003(2) 0.0017(19) 0.022(2)
C26 0.051(2) 0.091(4) 0.098(3) 0.023(3) 0.003(2) 0.019(2)
C25 0.118(4) 0.066(3) 0.071(3) -0.014(2) 0.047(3) 0.007(3)
C12 0.119(4) 0.048(2) 0.052(2) 0.0042(18) 0.019(2) 0.009(2)
C10 0.081(3) 0.103(4) 0.103(4) 0.027(3) -0.032(3) 0.005(3)
C18 0.066(3) 0.080(3) 0.063(2) 0.010(2) 0.017(2) 0.006(2)
C19 0.062(2) 0.093(4) 0.061(2) 0.015(2) 0.0078(18) -0.009(2)
C28 0.066(3) 0.088(4) 0.140(5) 0.008(3) 0.012(3) -0.030(3)
C14 0.123(4) 0.080(3) 0.048(2) -0.019(2) 0.002(2) -0.004(3)
C1 0.116(4) 0.096(4) 0.083(3) -0.005(3) 0.027(3) -0.047(3)
C40 0.090(4) 0.139(6) 0.103(4) 0.012(4) 0.019(3) 0.061(4)
C39 0.060(3) 0.157(6) 0.108(4) 0.010(4) 0.007(3) -0.016(3)
C15 0.141(5) 0.096(4) 0.043(2) 0.001(2) -0.014(3) 0.015(3)
C35 0.132(5) 0.156(6) 0.048(2) -0.003(3) 0.011(3) 0.064(5)
C36B 0.193(8) 0.162(15) 0.090(5) -0.037(11) 0.017(5) 0.082(10)
C37B 0.201(15) 0.159(8) 0.062(6) 0.024(5) 0.029(10) 0.069(9)
C36A 0.193(8) 0.162(15) 0.090(5) -0.037(11) 0.017(5) 0.082(10)
C37A 0.201(15) 0.159(8) 0.062(6) 0.024(5) 0.029(10) 0.069(9)

loop_
_atom_type_symbol
_atom_type_description
_atom_type_scat_dispersion_real
_atom_type_scat_dispersion_imag
_atom_type_scat_source
C C 0.0033 0.0016 'International Tables Vol C Tables 4.2.6.8 and 6.1.1.4'
H H 0.0000 0.0000 'International Tables Vol C Tables 4.2.6.8 and 6.1.1.4'
Br Br -0.2901 2.4595 'International Tables Vol C Tables 4.2.6.8 and 6.1.1.4'
N N 0.0061 0.0033 'International Tables Vol C Tables 4.2.6.8 and 6.1.1.4'
O O 0.0106 0.0060 'International Tables Vol C Tables 4.2.6.8 and 6.1.1.4'
P P 0.1023 0.0942 'International Tables Vol C Tables 4.2.6.8 and 6.1.1.4'
S S 0.1246 0.1234 'International Tables Vol C Tables 4.2.6.8 and 6.1.1.4'

loop_
_geom_angle_atom_site_label_1
_geom_angle_atom_site_label_2
_geom_angle_atom_site_label_3
_geom_angle
O3 P2 O2 115.14(13)
O3 P2 C23 109.14(16)
O2 P2 C23 107.81(14)
O3 P2 C11 115.09(15)
O2 P2 C11 100.67(13)
C23 P2 C11 108.46(16)
O4 S3 O1 117.9(2)
O4 S3 N1 108.12(17)
O1 S3 N1 103.47(17)
O4 S3 C30 108.83(16)
O1 S3 C30 109.26(18)
N1 S3 C30 108.94(15)
C9 O2 P2 121.29(19)
C24 N1 S3 122.5(2)
C24 N1 H1 104(3)
S3 N1 H1 113(3)
C21 C20 C19 122.5(4)
C21 C20 Br1 120.0(3)
C19 C20 Br1 117.5(3)
C16 C11 C12 118.5(3)
C16 C11 P2 119.2(3)
C12 C11 P2 122.2(3)
C24 N5 C17 108.1(3)
C24 N5 C25 127.3(3)
C17 N5 C25 123.8(3)
N5 C24 C23 110.7(3)
N5 C24 N1 122.7(3)
C23 C24 N1 126.4(3)
C29 C27 C26 111.5(4)
C29 C27 C28 110.8(4)
C26 C27 C28 109.7(4)
C29 C27 H27 108.3
C26 C27 H27 108.3
C28 C27 H27 108.3
C29 C30 C31 121.1(3)
C29 C30 S3 118.9(2)
C31 C30 S3 119.8(2)
C32 C31 C30 117.6(3)
C32 C31 C38 115.8(3)
C30 C31 C38 126.6(3)
C21 C22 C17 118.8(3)
C21 C22 C23 134.3(3)
C17 C22 C23 106.9(3)
C18 C17 N5 129.2(4)
C18 C17 C22 122.2(4)
N5 C17 C22 108.6(3)
C34 C29 C30 117.0(3)
C34 C29 C27 115.6(3)
C30 C29 C27 127.3(3)
C3 C2 C1 109.8(4)
C3 C2 C4 114.8(4)
C1 C2 C4 111.1(4)
C3 C2 H2 106.9
C1 C2 H2 106.9
C4 C2 H2 106.9
C24 C23 C22 105.8(3)
C24 C23 P2 124.8(3)
C22 C23 P2 128.8(3)
C5 C4 C9 108.5(3)
C5 C4 C2 115.1(3)
C9 C4 C2 112.9(3)
C5 C4 H4 106.6
C9 C4 H4 106.6
C2 C4 H4 106.6
C6 C7 C10 111.8(4)
C6 C7 C8 108.6(3)
C10 C7 C8 111.6(4)
C6 C7 H7 108.2
C10 C7 H7 108.2
C8 C7 H7 108.2
O2 C9 C8 108.1(3)
O2 C9 C4 108.3(3)
C8 C9 C4 112.3(3)
O2 C9 H9 109.3
C8 C9 H9 109.3
C4 C9 H9 109.3
C15 C16 C11 120.4(4)
C15 C16 H16 119.8
C11 C16 H16 119.8
C20 C21 C22 118.4(4)
C20 C21 H21 120.8
C22 C21 H21 120.8
C31 C32 C33 124.2(3)
C31 C32 H32 117.9
C33 C32 H32 117.9
C9 C8 C7 112.9(3)
C9 C8 H8A 109.0
C7 C8 H8A 109.0
C9 C8 H8B 109.0
C7 C8 H8B 109.0
H8A C8 H8B 107.8
C7 C6 C5 111.8(3)
C7 C6 H6A 109.3
C5 C6 H6A 109.3
C7 C6 H6B 109.3
C5 C6 H6B 109.3
H6A C6 H6B 107.9
C14 C13 C12 121.0(4)
C14 C13 H13 119.5
C12 C13 H13 119.5
C39 C38 C40 112.0(4)
C39 C38 C31 111.3(4)
C40 C38 C31 111.1(4)
C39 C38 H38 107.4
C40 C38 H38 107.4
C31 C38 H38 107.4
C4 C5 C6 112.9(3)
C4 C5 H5A 109.0
C6 C5 H5A 109.0
C4 C5 H5B 109.0
C6 C5 H5B 109.0
H5A C5 H5B 107.8
C29 C34 C33 123.6(3)
C29 C34 H34 118.2
C33 C34 H34 118.2
C2 C3 H3A 109.5
C2 C3 H3B 109.5
H3A C3 H3B 109.5
C2 C3 H3C 109.5
H3A C3 H3C 109.5
H3B C3 H3C 109.5
C32 C33 C34 116.0(3)
C32 C33 C35 120.6(4)
C34 C33 C35 123.3(4)
C27 C26 H26A 109.5
C27 C26 H26B 109.5
H26A C26 H26B 109.5
C27 C26 H26C 109.5
H26A C26 H26C 109.5
H26B C26 H26C 109.5
N5 C25 H25A 109.5
N5 C25 H25B 109.5
H25A C25 H25B 109.5
N5 C25 H25C 109.5
H25A C25 H25C 109.5
H25B C25 H25C 109.5
C13 C12 C11 120.0(4)
C13 C12 H12 120.0
C11 C12 H12 120.0
C7 C10 H10A 109.5
C7 C10 H10B 109.5
H10A C10 H10B 109.5
C7 C10 H10C 109.5
H10A C10 H10C 109.5
H10B C10 H10C 109.5
C19 C18 C17 118.2(4)
C19 C18 H18 120.9
C17 C18 H18 120.9
C18 C19 C20 119.8(4)
C18 C19 H19 120.1
C20 C19 H19 120.1
C27 C28 H28A 109.5
C27 C28 H28B 109.5
H28A C28 H28B 109.5
C27 C28 H28C 109.5
H28A C28 H28C 109.5
H28B C28 H28C 109.5
C13 C14 C15 119.0(4)
C13 C14 H14 120.5
C15 C14 H14 120.5
C2 C1 H1A 109.5
C2 C1 H1B 109.5
H1A C1 H1B 109.5
C2 C1 H1C 109.5
H1A C1 H1C 109.5
H1B C1 H1C 109.5
C38 C40 H40A 109.5
C38 C40 H40B 109.5
H40A C40 H40B 109.5
C38 C40 H40C 109.5
H40A C40 H40C 109.5
H40B C40 H40C 109.5
C38 C39 H39A 109.5
C38 C39 H39B 109.5
H39A C39 H39B 109.5
C38 C39 H39C 109.5
H39A C39 H39C 109.5
H39B C39 H39C 109.5
C14 C15 C16 121.1(5)
C14 C15 H15 119.5
C16 C15 H15 119.5
C37A C35 C36A 113(2)
C37A C35 C33 115.5(14)
C36A C35 C33 120.4(16)
C37A C35 C36B 128.3(18)
C36A C35 C36B 17(2)
C33 C35 C36B 111.1(13)
C37A C35 C37B 17(2)
C36A C35 C37B 123.7(18)
C33 C35 C37B 112.3(11)
C36B C35 C37B 136.4(16)
C37A C35 H35 101.5
C36A C35 H35 101.5
C33 C35 H35 101.5
C36B C35 H35 89.8
C37B C35 H35 85.7
C35 C36B H36A 109.5
C35 C36B H36B 109.5
H36A C36B H36B 109.5
C35 C36B H36C 109.5
H36A C36B H36C 109.5
H36B C36B H36C 109.5
C35 C37B H37A 109.5
C35 C37B H37B 109.5
H37A C37B H37B 109.5
C35 C37B H37C 109.5
H37A C37B H37C 109.5
H37B C37B H37C 109.5
C35 C36A H36D 109.5
C35 C36A H36E 109.5
C35 C36A H36F 109.5
C35 C37A H37D 109.5
C35 C37A H37E 109.5
C35 C37A H37F 109.5

loop_
_geom_bond_atom_site_label_1
_geom_bond_atom_site_label_2
_geom_bond_distance
Br1 C20 1.900(4)
P2 O3 1.483(3)
P2 O2 1.582(2)
P2 C23 1.762(4)
P2 C11 1.789(3)
S3 O4 1.415(3)
S3 O1 1.420(3)
S3 N1 1.674(3)
S3 C30 1.804(3)
O2 C9 1.464(4)
N1 C24 1.403(5)
N1 H1 0.871(19)
C20 C21 1.347(6)
C20 C19 1.402(7)
C11 C16 1.379(5)
C11 C12 1.386(5)
N5 C24 1.364(5)
N5 C17 1.389(5)
N5 C25 1.469(5)
C24 C23 1.381(5)
C27 C29 1.526(5)
C27 C26 1.528(7)
C27 C28 1.544(6)
C27 H27 0.9800
C30 C29 1.394(5)
C30 C31 1.406(5)
C31 C32 1.365(5)
C31 C38 1.525(5)
C22 C21 1.392(5)
C22 C17 1.395(5)
C22 C23 1.448(5)
C17 C18 1.381(6)
C29 C34 1.385(5)
C2 C3 1.513(7)
C2 C1 1.535(6)
C2 C4 1.536(6)
C2 H2 0.9800
C4 C5 1.520(5)
C4 C9 1.532(5)
C4 H4 0.9800
C7 C6 1.508(6)
C7 C10 1.526(7)
C7 C8 1.532(5)
C7 H7 0.9800
C9 C8 1.506(5)
C9 H9 0.9800
C16 C15 1.372(6)
C16 H16 0.9300
C21 H21 0.9300
C32 C33 1.374(6)
C32 H32 0.9300
C8 H8A 0.9700
C8 H8B 0.9700
C6 C5 1.520(7)
C6 H6A 0.9700
C6 H6B 0.9700
C13 C14 1.356(7)
C13 C12 1.384(6)
C13 H13 0.9300
C38 C39 1.522(8)
C38 C40 1.525(8)
C38 H38 0.9800
C5 H5A 0.9700
C5 H5B 0.9700
C34 C33 1.390(6)
C34 H34 0.9300
C3 H3A 0.9600
C3 H3B 0.9600
C3 H3C 0.9600
C33 C35 1.504(6)
C26 H26A 0.9600
C26 H26B 0.9600
C26 H26C 0.9600
C25 H25A 0.9600
C25 H25B 0.9600
C25 H25C 0.9600
C12 H12 0.9300
C10 H10A 0.9600
C10 H10B 0.9600
C10 H10C 0.9600
C18 C19 1.358(7)
C18 H18 0.9300
C19 H19 0.9300
C28 H28A 0.9600
C28 H28B 0.9600
C28 H28C 0.9600
C14 C15 1.370(8)
C14 H14 0.9300
C1 H1A 0.9600
C1 H1B 0.9600
C1 H1C 0.9600
C40 H40A 0.9600
C40 H40B 0.9600
C40 H40C 0.9600
C39 H39A 0.9600
C39 H39B 0.9600
C39 H39C 0.9600
C15 H15 0.9300
C35 C37A 1.24(2)
C35 C36A 1.25(2)
C35 C36B 1.619(14)
C35 C37B 1.671(13)
C35 H35 0.9800
C36B H36A 0.9600
C36B H36B 0.9600
C36B H36C 0.9600
C37B H37A 0.9600
C37B H37B 0.9600
C37B H37C 0.9600
C36A H36D 0.9600
C36A H36E 0.9600
C36A H36F 0.9600
C37A H37D 0.9600
C37A H37E 0.9600
C37A H37F 0.9600

loop_
_geom_torsion_atom_site_label_1
_geom_torsion_atom_site_label_2
_geom_torsion_atom_site_label_3
_geom_torsion_atom_site_label_4
_geom_torsion
O3 P2 O2 C9 32.9(3)
C23 P2 O2 C9 -89.2(3)
C11 P2 O2 C9 157.3(2)
O4 S3 N1 C24 60.2(3)
O1 S3 N1 C24 -174.1(3)
C30 S3 N1 C24 -57.9(3)
O3 P2 C11 C16 -74.2(4)
O2 P2 C11 C16 161.4(3)
C23 P2 C11 C16 48.4(4)
O3 P2 C11 C12 101.8(3)
O2 P2 C11 C12 -22.6(4)
C23 P2 C11 C12 -135.7(3)
C17 N5 C24 C23 -1.8(4)
C25 N5 C24 C23 168.2(4)
C17 N5 C24 N1 -176.3(3)
C25 N5 C24 N1 -6.3(5)
S3 N1 C24 N5 -71.2(4)
S3 N1 C24 C23 115.2(3)
O4 S3 C30 C29 151.1(3)
O1 S3 C30 C29 21.1(3)
N1 S3 C30 C29 -91.2(3)
O4 S3 C30 C31 -23.4(3)
O1 S3 C30 C31 -153.3(3)
N1 S3 C30 C31 94.3(3)
C29 C30 C31 C32 -6.7(5)
S3 C30 C31 C32 167.7(3)
C29 C30 C31 C38 172.6(4)
S3 C30 C31 C38 -13.1(5)
C24 N5 C17 C18 180.0(3)
C25 N5 C17 C18 9.5(6)
C24 N5 C17 C22 2.0(4)
C25 N5 C17 C22 -168.5(3)
C21 C22 C17 C18 1.1(5)
C23 C22 C17 C18 -179.6(3)
C21 C22 C17 N5 179.2(3)
C23 C22 C17 N5 -1.4(4)
C31 C30 C29 C34 7.8(5)
S3 C30 C29 C34 -166.6(3)
C31 C30 C29 C27 -169.5(4)
S3 C30 C29 C27 16.1(5)
C26 C27 C29 C34 -44.8(5)
C28 C27 C29 C34 77.7(5)
C26 C27 C29 C30 132.6(4)
C28 C27 C29 C30 -105.0(5)
N5 C24 C23 C22 0.9(3)
N1 C24 C23 C22 175.2(3)
N5 C24 C23 P2 -171.1(2)
N1 C24 C23 P2 3.2(5)
C21 C22 C23 C24 179.6(3)
C17 C22 C23 C24 0.3(3)
C21 C22 C23 P2 -8.9(5)
C17 C22 C23 P2 171.9(3)
O3 P2 C23 C24 0.7(3)
O2 P2 C23 C24 126.4(3)
C11 P2 C23 C24 -125.4(3)
O3 P2 C23 C22 -169.4(3)
O2 P2 C23 C22 -43.7(3)
C11 P2 C23 C22 64.5(3)
C3 C2 C4 C5 64.3(4)
C1 C2 C4 C5 -61.1(4)
C3 C2 C4 C9 -61.1(4)
C1 C2 C4 C9 173.6(3)
P2 O2 C9 C8 -88.2(3)
P2 O2 C9 C4 149.8(2)
C5 C4 C9 O2 173.3(3)
C2 C4 C9 O2 -57.8(4)
C5 C4 C9 C8 53.9(4)
C2 C4 C9 C8 -177.2(3)
C12 C11 C16 C15 1.2(7)
P2 C11 C16 C15 177.3(4)
C19 C20 C21 C22 2.2(5)
Br1 C20 C21 C22 -178.3(2)
C17 C22 C21 C20 -1.9(5)
C23 C22 C21 C20 178.9(3)
C30 C31 C32 C33 1.1(7)
C38 C31 C32 C33 -178.2(5)
O2 C9 C8 C7 -175.7(3)
C4 C9 C8 C7 -56.2(4)
C6 C7 C8 C9 55.4(5)
C10 C7 C8 C9 179.2(4)
C10 C7 C6 C5 -179.1(4)
C8 C7 C6 C5 -55.5(5)
C32 C31 C38 C39 56.9(5)
C30 C31 C38 C39 -122.4(4)
C32 C31 C38 C40 -68.7(5)
C30 C31 C38 C40 112.1(5)
C9 C4 C5 C6 -54.9(4)
C2 C4 C5 C6 177.5(4)
C7 C6 C5 C4 58.0(5)
C30 C29 C34 C33 -3.7(6)
C27 C29 C34 C33 174.0(4)
C31 C32 C33 C34 2.9(7)
C31 C32 C33 C35 -177.2(5)
C29 C34 C33 C32 -1.5(7)
C29 C34 C33 C35 178.5(5)
C14 C13 C12 C11 1.6(8)
C16 C11 C12 C13 -2.0(7)
P2 C11 C12 C13 -178.0(4)
N5 C17 C18 C19 -178.1(4)
C22 C17 C18 C19 -0.4(6)
C17 C18 C19 C20 0.6(6)
C21 C20 C19 C18 -1.5(6)
Br1 C20 C19 C18 178.9(3)
C12 C13 C14 C15 -0.3(9)
C13 C14 C15 C16 -0.5(10)
C11 C16 C15 C14 0.1(9)
C32 C33 C35 C37A 66.2(17)
C34 C33 C35 C37A -113.9(15)
C32 C33 C35 C36A -153.3(18)
C34 C33 C35 C36A 26.6(19)
C32 C33 C35 C36B -136.9(14)
C34 C33 C35 C36B 43.1(15)
C32 C33 C35 C37B 47.5(13)
C34 C33 C35 C37B -132.6(12)
